data_4313678
loop_
_publ_author_name
'Bing Luo'
'Christopher J. Cramer'
'Wayne L. Gladfelter'

_publ_section_title
;
 Gallium and Indium Hydrazides. Molecular and Electronic Structure of
 In[N(SiMe3)NMe2]3 and Related Compounds
;
_journal_name_full 'Inorganic Chemistry'
_journal_page_first 3431
_journal_page_last 3437
_journal_paper_doi 10.1021/ic020693f
_journal_volume 42
_journal_year 2003
_chemical_formula_sum 'C15 H45 In N6 Si3'
_chemical_formula_weight 508.66
_chemical_name_common In[N(TMS)NMe2]3
_chemical_name_systematic
;
 ?
;
_space_group_IT_number 2
_symmetry_cell_setting triclinic
_symmetry_space_group_name_Hall '-P 1'
_symmetry_space_group_name_H-M 'P -1'
_atom_sites_solution_hydrogens geom
_atom_sites_solution_primary direct
_atom_sites_solution_secondary difmap
_audit_creation_method SHELXL-97
_cell_angle_alpha 73.644(1)
_cell_angle_beta 72.307(1)
_cell_angle_gamma 73.312(1)
_cell_formula_units_Z 4
_cell_length_a 14.426(1)
_cell_length_b 14.546(1)
_cell_length_c 14.695(1)
_cell_measurement_reflns_used 8192
_cell_measurement_temperature 173(2)
_cell_volume 2749.5(3)
_computing_cell_refinement Saint
_computing_data_collection 'Smart, Siemens'
_computing_data_reduction Saint
_computing_molecular_graphics 'Bruker SHELXTL'
_computing_publication_material 'Bruker SHELXTL'
_computing_structure_refinement 'SHELXL-97 (Sheldrick, 1997)'
_computing_structure_solution 'SHELXS-97 (Sheldrick, 1990)'
_diffrn_ambient_temperature 173(2)
_diffrn_measured_fraction_theta_full 0.966
_diffrn_measured_fraction_theta_max 0.966
_diffrn_measurement_device_type 'Smart CCD, Siemens'
_diffrn_measurement_method '\w scans'
_diffrn_radiation_monochromator graphite
_diffrn_radiation_source 'normal-focus sealed tube'
_diffrn_radiation_type MoK\a
_diffrn_radiation_wavelength 0.71073
_diffrn_reflns_av_R_equivalents 0.0202
_diffrn_reflns_av_sigmaI/netI 0.0225
_diffrn_reflns_limit_h_max 18
_diffrn_reflns_limit_h_min -18
_diffrn_reflns_limit_k_max 18
_diffrn_reflns_limit_k_min -18
_diffrn_reflns_limit_l_max 18
_diffrn_reflns_limit_l_min -19
_diffrn_reflns_number 27879
_diffrn_reflns_theta_full 27.50
_diffrn_reflns_theta_max 27.50
_diffrn_reflns_theta_min 1.49
_exptl_absorpt_coefficient_mu 1.001
_exptl_absorpt_correction_T_max 1.000000
_exptl_absorpt_correction_T_min 0.840452
_exptl_absorpt_correction_type 'Sadabs, G. Sheldrick (1999)'
_exptl_crystal_colour yellow
_exptl_crystal_density_diffrn 1.229
_exptl_crystal_density_method 'not measured'
_exptl_crystal_description block
_exptl_crystal_F_000 1072
_exptl_crystal_size_max 0.30
_exptl_crystal_size_mid 0.25
_exptl_crystal_size_min 0.10
_refine_diff_density_max 0.357
_refine_diff_density_min -0.396
_refine_diff_density_rms 0.054
_refine_ls_extinction_method SHELXL
_refine_ls_goodness_of_fit_ref 1.037
_refine_ls_hydrogen_treatment riding
_refine_ls_matrix_type full
_refine_ls_number_parameters 571
_refine_ls_number_reflns 12207
_refine_ls_number_restraints 0
_refine_ls_restrained_S_all 1.037
_refine_ls_R_factor_all 0.0307
_refine_ls_R_factor_gt 0.0234
_refine_ls_shift/su_max 0.008
_refine_ls_shift/su_mean 0.000
_refine_ls_structure_factor_coef Fsqd
_refine_ls_weighting_details 'calc w=1/[\s^2^(Fo^2^)+(0.0274P)^2^+0.8671P] where P=(Fo^2^+2Fc^2^)/3'
_refine_ls_weighting_scheme calc
_refine_ls_wR_factor_gt 0.0559
_refine_ls_wR_factor_ref 0.0588
_reflns_number_gt 10441
_reflns_number_total 12207
_reflns_threshold_expression >2sigma(I)
_cod_data_source_file ic020693f_s1.cif
_cod_data_source_block 00007i_for_In[N(TMS)NMe2]3
_cod_original_cell_volume 2749.6(4)
_cod_database_code 4313678

loop_
_symmetry_equiv_pos_as_xyz
'x, y, z'
'-x, -y, -z'

loop_
_atom_site_label
_atom_site_type_symbol
_atom_site_fract_x
_atom_site_fract_y
_atom_site_fract_z
_atom_site_U_iso_or_equiv
_atom_site_adp_type
_atom_site_occupancy
_atom_site_symmetry_multiplicity
_atom_site_calc_flag
_atom_site_refinement_flags
_atom_site_disorder_assembly
_atom_site_disorder_group
In1 In 0.644665(9) 0.621174(9) 0.130147(9) 0.02918(4) Uani 1 1 d . . .
In2 In 0.885751(9) 0.848094(9) 0.372607(9) 0.02830(4) Uani 1 1 d . . .
Si1 Si 0.77258(5) 0.57632(5) -0.09434(4) 0.04719(15) Uani 1 1 d . . .
Si2 Si 0.43494(4) 0.79601(4) 0.09493(4) 0.03860(13) Uani 1 1 d . . .
Si3 Si 0.57008(5) 0.41428(4) 0.27326(5) 0.04270(14) Uani 1 1 d . . .
Si4 Si 0.94017(4) 1.05121(4) 0.20223(4) 0.03819(13) Uani 1 1 d . . .
Si5 Si 0.70510(4) 0.92558(4) 0.56567(4) 0.03540(12) Uani 1 1 d . . .
Si6 Si 1.09028(4) 0.72639(4) 0.46175(4) 0.03417(12) Uani 1 1 d . . .
N1 N 0.76768(12) 0.56874(13) 0.02589(12) 0.0368(4) Uani 1 1 d . . .
N2 N 0.86476(12) 0.52402(14) 0.04542(14) 0.0452(4) Uani 1 1 d . . .
N3 N 0.56011(12) 0.76223(12) 0.09355(12) 0.0352(4) Uani 1 1 d . . .
N4 N 0.60163(13) 0.84810(13) 0.06439(14) 0.0430(4) Uani 1 1 d . . .
N5 N 0.60056(13) 0.52395(12) 0.26021(11) 0.0372(4) Uani 1 1 d . . .
N6 N 0.58343(14) 0.54565(14) 0.35485(12) 0.0461(4) Uani 1 1 d . . .
N7 N 0.94250(12) 0.92719(11) 0.23502(11) 0.0338(3) Uani 1 1 d . . .
N8 N 0.99464(13) 0.88142(12) 0.15260(11) 0.0383(4) Uani 1 1 d . . .
N9 N 0.74175(12) 0.89657(12) 0.45211(12) 0.0347(4) Uani 1 1 d . . .
N10 N 0.65531(12) 0.91130(13) 0.41577(13) 0.0384(4) Uani 1 1 d . . .
N11 N 0.98128(12) 0.72721(11) 0.43625(12) 0.0327(3) Uani 1 1 d . . .
N12 N 0.95887(13) 0.63094(11) 0.47073(12) 0.0361(4) Uani 1 1 d . . .
C1 C 0.64158(18) 0.6228(2) -0.10714(17) 0.0574(7) Uani 1 1 d . . .
H1A H 0.6009 0.5766 -0.0636 0.069(8) Uiso 1 1 calc R . .
H1B H 0.6403 0.6289 -0.1749 0.074(8) Uiso 1 1 calc R . .
H1C H 0.6146 0.6872 -0.0897 0.081(10) Uiso 1 1 calc R . .
C2 C 0.8530(2) 0.6611(3) -0.18069(18) 0.0752(9) Uani 1 1 d . . .
H2A H 0.8227 0.7284 -0.1715 0.18(2) Uiso 1 1 calc R . .
H2B H 0.8589 0.6584 -0.2482 0.149(16) Uiso 1 1 calc R . .
H2C H 0.9194 0.6408 -0.1675 0.121(14) Uiso 1 1 calc R . .
C3 C 0.8205(2) 0.4532(2) -0.1271(2) 0.0782(9) Uani 1 1 d . . .
H3A H 0.8905 0.4288 -0.1242 0.124(14) Uiso 1 1 calc R . .
H3B H 0.8151 0.4590 -0.1935 0.104(12) Uiso 1 1 calc R . .
H3C H 0.7809 0.4073 -0.0809 0.101(12) Uiso 1 1 calc R . .
C4 C 0.89721(17) 0.5905(2) 0.0800(2) 0.0601(7) Uani 1 1 d . . .
H4A H 0.8981 0.6524 0.0314 0.080(10) Uiso 1 1 calc R . .
H4B H 0.9644 0.5607 0.0903 0.073(8) Uiso 1 1 calc R . .
H4C H 0.8511 0.6034 0.1419 0.057(7) Uiso 1 1 calc R . .
C5 C 0.86343(19) 0.4308(2) 0.1148(2) 0.0643(7) Uani 1 1 d . . .
H5A H 0.8155 0.4415 0.1765 0.068(8) Uiso 1 1 calc R . .
H5B H 0.9301 0.4014 0.1265 0.079(9) Uiso 1 1 calc R . .
H5C H 0.8438 0.3865 0.0883 0.073(9) Uiso 1 1 calc R . .
C6 C 0.4139(2) 0.86979(19) -0.02618(19) 0.0585(7) Uani 1 1 d . . .
H6A H 0.4388 0.9299 -0.0426 0.088(10) Uiso 1 1 calc R . .
H6B H 0.3424 0.8871 -0.0233 0.085(9) Uiso 1 1 calc R . .
H6C H 0.4495 0.8311 -0.0763 0.065(8) Uiso 1 1 calc R . .
C7 C 0.36166(19) 0.8707(2) 0.1886(2) 0.0596(7) Uani 1 1 d . . .
H7A H 0.3631 0.8300 0.2540 0.082(10) Uiso 1 1 calc R . .
H7B H 0.2925 0.8942 0.1827 0.097(11) Uiso 1 1 calc R . .
H7C H 0.3909 0.9269 0.1781 0.075(9) Uiso 1 1 calc R . .
C8 C 0.39226(17) 0.67942(17) 0.12391(18) 0.0488(5) Uani 1 1 d . . .
H8A H 0.4276 0.6433 0.0717 0.071(8) Uiso 1 1 calc R . .
H8B H 0.3203 0.6944 0.1292 0.066(8) Uiso 1 1 calc R . .
H8C H 0.4063 0.6392 0.1860 0.080(9) Uiso 1 1 calc R . .
C9 C 0.6773(2) 0.8478(2) -0.0272(2) 0.0626(7) Uani 1 1 d . . .
H9A H 0.7324 0.7906 -0.0188 0.068(8) Uiso 1 1 calc R . .
H9B H 0.7025 0.9080 -0.0465 0.067(8) Uiso 1 1 calc R . .
H9C H 0.6481 0.8445 -0.0780 0.067(8) Uiso 1 1 calc R . .
C10 C 0.6413(2) 0.85375(19) 0.1418(2) 0.0638(8) Uani 1 1 d . . .
H10A H 0.5878 0.8571 0.2016 0.124(15) Uiso 1 1 calc R . .
H10B H 0.6687 0.9127 0.1222 0.096(11) Uiso 1 1 calc R . .
H10C H 0.6941 0.7953 0.1540 0.062(8) Uiso 1 1 calc R . .
C11 C 0.6474(2) 0.3095(2) 0.3438(2) 0.0730(8) Uani 1 1 d . . .
H11A H 0.7171 0.2994 0.3063 0.079(10) Uiso 1 1 calc R . .
H11B H 0.6230 0.2498 0.3558 0.097(11) Uiso 1 1 calc R . .
H11C H 0.6427 0.3241 0.4064 0.105(13) Uiso 1 1 calc R . .
C12 C 0.43631(19) 0.4172(2) 0.33782(19) 0.0601(7) Uani 1 1 d . . .
H12A H 0.4227 0.4337 0.4015 0.078(9) Uiso 1 1 calc R . .
H12B H 0.4224 0.3526 0.3474 0.085(10) Uiso 1 1 calc R . .
H12C H 0.3936 0.4668 0.2985 0.074(9) Uiso 1 1 calc R . .
C13 C 0.59308(19) 0.39516(19) 0.14690(18) 0.0537(6) Uani 1 1 d . . .
H13A H 0.5503 0.4490 0.1109 0.073(9) Uiso 1 1 calc R . .
H13B H 0.5777 0.3326 0.1506 0.079(9) Uiso 1 1 calc R . .
H13C H 0.6632 0.3939 0.1130 0.077(9) Uiso 1 1 calc R . .
C14 C 0.6750(2) 0.5589(2) 0.36602(18) 0.0602(7) Uani 1 1 d . . .
H14A H 0.7270 0.4989 0.3598 0.061(7) Uiso 1 1 calc R . .
H14B H 0.6634 0.5727 0.4306 0.079(9) Uiso 1 1 calc R . .
H14C H 0.6964 0.6140 0.3153 0.087(10) Uiso 1 1 calc R . .
C15 C 0.50360(19) 0.6323(2) 0.36746(17) 0.0582(7) Uani 1 1 d . . .
H15A H 0.5227 0.6894 0.3183 0.056(7) Uiso 1 1 calc R . .
H15B H 0.4918 0.6440 0.4330 0.064(7) Uiso 1 1 calc R . .
H15C H 0.4425 0.6218 0.3597 0.062(8) Uiso 1 1 calc R . .
C16 C 0.8615(2) 1.11820(18) 0.11339(18) 0.0564(6) Uani 1 1 d . . .
H16A H 0.8858 1.0891 0.0556 0.070(8) Uiso 1 1 calc R . .
H16B H 0.8653 1.1875 0.0938 0.078(9) Uiso 1 1 calc R . .
H16C H 0.7921 1.1132 0.1442 0.073(9) Uiso 1 1 calc R . .
C17 C 1.06835(19) 1.07457(19) 0.14600(19) 0.0580(6) Uani 1 1 d . . .
H17A H 1.1092 1.0454 0.1938 0.073(9) Uiso 1 1 calc R . .
H17B H 1.0644 1.1455 0.1262 0.079(9) Uiso 1 1 calc R . .
H17C H 1.0987 1.0451 0.0885 0.074(9) Uiso 1 1 calc R . .
C18 C 0.8889(2) 1.09668(17) 0.31814(17) 0.0521(6) Uani 1 1 d . . .
H18A H 0.8231 1.0816 0.3501 0.073(9) Uiso 1 1 calc R . .
H18B H 0.8826 1.1679 0.3036 0.076(9) Uiso 1 1 calc R . .
H18C H 0.9340 1.0645 0.3616 0.067(8) Uiso 1 1 calc R . .
C19 C 0.9300(2) 0.83339(19) 0.13314(17) 0.0540(6) Uani 1 1 d . . .
H19A H 0.9101 0.7828 0.1906 0.073(9) Uiso 1 1 calc R . .
H19B H 0.9655 0.8028 0.0770 0.070(8) Uiso 1 1 calc R . .
H19C H 0.8704 0.8819 0.1187 0.054(7) Uiso 1 1 calc R . .
C20 C 1.08667(17) 0.81272(18) 0.16907(16) 0.0498(6) Uani 1 1 d . . .
H20A H 1.0712 0.7609 0.2268 0.063(8) Uiso 1 1 calc R . .
H20B H 1.1301 0.8476 0.1796 0.059(8) Uiso 1 1 calc R . .
H20C H 1.1207 0.7834 0.1119 0.055(7) Uiso 1 1 calc R . .
C21 C 0.63317(18) 1.05553(17) 0.55973(17) 0.0503(6) Uani 1 1 d . . .
H21A H 0.6755 1.0999 0.5157 0.064(8) Uiso 1 1 calc R . .
H21B H 0.6120 1.0698 0.6252 0.063(8) Uiso 1 1 calc R . .
H21C H 0.5743 1.0649 0.5352 0.073(9) Uiso 1 1 calc R . .
C22 C 0.82203(17) 0.90740(17) 0.60476(17) 0.0455(5) Uani 1 1 d . . .
H22A H 0.8587 0.8389 0.6079 0.061(7) Uiso 1 1 calc R . .
H22B H 0.8051 0.9229 0.6694 0.088(10) Uiso 1 1 calc R . .
H22C H 0.8637 0.9508 0.5575 0.069(8) Uiso 1 1 calc R . .
C23 C 0.6245(2) 0.8447(2) 0.65734(18) 0.0576(6) Uani 1 1 d . . .
H23A H 0.5654 0.8507 0.6346 0.076(9) Uiso 1 1 calc R . .
H23B H 0.6037 0.8647 0.7202 0.096(11) Uiso 1 1 calc R . .
H23C H 0.6621 0.7764 0.6653 0.083(10) Uiso 1 1 calc R . .
C24 C 0.64952(17) 0.81950(17) 0.39991(18) 0.0482(5) Uani 1 1 d . . .
H24A H 0.7080 0.7974 0.3497 0.048(6) Uiso 1 1 calc R . .
H24B H 0.5888 0.8291 0.3783 0.068(8) Uiso 1 1 calc R . .
H24C H 0.6478 0.7699 0.4610 0.066(8) Uiso 1 1 calc R . .
C25 C 0.65688(17) 0.98698(17) 0.32688(17) 0.0495(6) Uani 1 1 d . . .
H25A H 0.6597 1.0486 0.3397 0.044(6) Uiso 1 1 calc R . .
H25B H 0.5964 0.9967 0.3050 0.048(6) Uiso 1 1 calc R . .
H25C H 0.7156 0.9668 0.2759 0.046(6) Uiso 1 1 calc R . .
C26 C 1.20118(17) 0.64573(18) 0.39641(19) 0.0532(6) Uani 1 1 d . . .
H26A H 1.1916 0.5783 0.4152 0.106(12) Uiso 1 1 calc R . .
H26B H 1.2610 0.6472 0.4140 0.078(9) Uiso 1 1 calc R . .
H26C H 1.2092 0.6694 0.3257 0.076(9) Uiso 1 1 calc R . .
C27 C 1.08517(17) 0.68356(16) 0.59527(16) 0.0448(5) Uani 1 1 d . . .
H27A H 1.0310 0.7279 0.6315 0.069(8) Uiso 1 1 calc R . .
H27B H 1.1487 0.6834 0.6067 0.055(7) Uiso 1 1 calc R . .
H27C H 1.0731 0.6169 0.6177 0.058(7) Uiso 1 1 calc R . .
C28 C 1.10553(17) 0.85622(16) 0.42164(17) 0.0453(5) Uani 1 1 d . . .
H28A H 1.1048 0.8803 0.3524 0.066(8) Uiso 1 1 calc R . .
H28B H 1.1691 0.8591 0.4306 0.066(8) Uiso 1 1 calc R . .
H28C H 1.0506 0.8973 0.4608 0.067(8) Uiso 1 1 calc R . .
C29 C 0.94834(19) 0.59791(16) 0.39081(17) 0.0485(6) Uani 1 1 d . . .
H29A H 0.8933 0.6434 0.3644 0.047(6) Uiso 1 1 calc R . .
H29B H 0.9343 0.5321 0.4147 0.059(7) Uiso 1 1 calc R . .
H29C H 1.0103 0.5959 0.3393 0.061(8) Uiso 1 1 calc R . .
C30 C 0.86878(18) 0.63124(17) 0.54980(17) 0.0495(6) Uani 1 1 d . . .
H30A H 0.8770 0.6541 0.6030 0.058(7) Uiso 1 1 calc R . .
H30B H 0.8570 0.5646 0.5741 0.060(7) Uiso 1 1 calc R . .
H30C H 0.8118 0.6753 0.5255 0.073(9) Uiso 1 1 calc R . .

loop_
_atom_site_aniso_label
_atom_site_aniso_U_11
_atom_site_aniso_U_22
_atom_site_aniso_U_33
_atom_site_aniso_U_23
_atom_site_aniso_U_13
_atom_site_aniso_U_12
In1 0.02570(7) 0.03060(7) 0.03012(7) -0.00704(5) -0.00659(5) -0.00417(5)
In2 0.02889(7) 0.02470(7) 0.03023(7) -0.00528(5) -0.00701(5) -0.00501(5)
Si1 0.0362(3) 0.0716(4) 0.0387(3) -0.0238(3) -0.0006(2) -0.0165(3)
Si2 0.0319(3) 0.0362(3) 0.0475(3) -0.0097(2) -0.0143(2) -0.0015(2)
Si3 0.0428(3) 0.0346(3) 0.0456(3) -0.0012(2) -0.0096(3) -0.0093(3)
Si4 0.0428(3) 0.0298(3) 0.0388(3) -0.0005(2) -0.0098(2) -0.0098(2)
Si5 0.0362(3) 0.0336(3) 0.0347(3) -0.0098(2) -0.0049(2) -0.0067(2)
Si6 0.0297(3) 0.0299(3) 0.0424(3) -0.0058(2) -0.0102(2) -0.0061(2)
N1 0.0250(8) 0.0454(10) 0.0372(9) -0.0144(7) -0.0039(7) -0.0018(7)
N2 0.0269(9) 0.0552(12) 0.0526(11) -0.0197(9) -0.0086(8) -0.0006(8)
N3 0.0320(8) 0.0285(8) 0.0443(9) -0.0043(7) -0.0126(7) -0.0053(7)
N4 0.0428(10) 0.0334(9) 0.0556(11) -0.0027(8) -0.0194(9) -0.0112(8)
N5 0.0425(10) 0.0371(9) 0.0291(8) -0.0045(7) -0.0069(7) -0.0086(8)
N6 0.0500(11) 0.0531(11) 0.0304(8) -0.0098(8) -0.0085(8) -0.0044(9)
N7 0.0388(9) 0.0281(8) 0.0307(8) -0.0053(6) -0.0056(7) -0.0054(7)
N8 0.0420(10) 0.0384(9) 0.0317(8) -0.0085(7) -0.0052(7) -0.0078(8)
N9 0.0271(8) 0.0399(9) 0.0388(9) -0.0140(7) -0.0081(7) -0.0042(7)
N10 0.0314(9) 0.0407(10) 0.0465(10) -0.0156(8) -0.0127(7) -0.0034(7)
N11 0.0342(8) 0.0231(8) 0.0408(9) -0.0013(6) -0.0129(7) -0.0079(7)
N12 0.0420(9) 0.0246(8) 0.0433(9) -0.0017(7) -0.0146(8) -0.0108(7)
C1 0.0483(14) 0.088(2) 0.0425(13) -0.0178(13) -0.0148(11) -0.0174(14)
C2 0.0648(19) 0.122(3) 0.0388(14) -0.0131(15) 0.0054(12) -0.0429(19)
C3 0.0563(18) 0.106(3) 0.092(2) -0.069(2) -0.0040(16) -0.0149(18)
C4 0.0322(12) 0.087(2) 0.0708(17) -0.0383(16) -0.0127(11) -0.0071(12)
C5 0.0414(14) 0.0623(17) 0.0766(18) -0.0111(14) -0.0183(13) 0.0080(12)
C6 0.0570(15) 0.0532(15) 0.0660(16) -0.0028(13) -0.0337(13) -0.0027(12)
C7 0.0462(14) 0.0568(16) 0.0721(17) -0.0274(13) -0.0127(12) 0.0057(12)
C8 0.0350(12) 0.0515(14) 0.0609(14) -0.0125(11) -0.0107(10) -0.0116(10)
C9 0.0538(15) 0.0513(15) 0.0712(17) 0.0076(12) -0.0089(13) -0.0212(13)
C10 0.0741(19) 0.0447(14) 0.090(2) -0.0075(13) -0.0489(18) -0.0151(13)
C11 0.075(2) 0.0448(15) 0.090(2) 0.0058(14) -0.0317(18) -0.0056(14)
C12 0.0572(16) 0.0600(16) 0.0566(15) -0.0006(12) -0.0017(12) -0.0274(13)
C13 0.0498(14) 0.0562(15) 0.0627(15) -0.0242(12) -0.0072(12) -0.0190(12)
C14 0.0623(16) 0.0740(18) 0.0480(14) -0.0225(13) -0.0248(12) 0.0007(14)
C15 0.0558(16) 0.0703(18) 0.0422(13) -0.0247(12) -0.0036(11) -0.0007(13)
C16 0.0612(16) 0.0434(14) 0.0556(14) 0.0090(11) -0.0224(12) -0.0083(12)
C17 0.0569(15) 0.0544(15) 0.0605(15) 0.0023(12) -0.0105(13) -0.0269(12)
C18 0.0637(16) 0.0366(12) 0.0562(14) -0.0146(10) -0.0120(12) -0.0097(11)
C19 0.0667(16) 0.0618(16) 0.0414(12) -0.0163(11) -0.0106(11) -0.0236(13)
C20 0.0480(13) 0.0506(14) 0.0381(11) -0.0107(10) -0.0038(10) 0.0026(11)
C21 0.0537(14) 0.0432(13) 0.0517(13) -0.0194(10) -0.0104(11) -0.0003(11)
C22 0.0513(13) 0.0420(12) 0.0484(12) -0.0126(10) -0.0190(10) -0.0079(10)
C23 0.0541(15) 0.0605(17) 0.0495(14) -0.0069(12) 0.0026(11) -0.0205(13)
C24 0.0404(12) 0.0541(14) 0.0581(14) -0.0224(11) -0.0136(11) -0.0104(10)
C25 0.0430(13) 0.0501(14) 0.0552(13) -0.0132(11) -0.0202(11) 0.0008(10)
C26 0.0354(12) 0.0501(14) 0.0679(16) -0.0150(12) -0.0063(11) -0.0042(10)
C27 0.0483(13) 0.0417(12) 0.0503(12) -0.0068(10) -0.0223(10) -0.0107(10)
C28 0.0453(13) 0.0381(12) 0.0568(14) -0.0050(10) -0.0161(11) -0.0167(10)
C29 0.0611(15) 0.0309(11) 0.0602(14) -0.0100(10) -0.0246(12) -0.0090(10)
C30 0.0529(14) 0.0405(12) 0.0510(13) 0.0014(10) -0.0078(11) -0.0203(11)

loop_
_atom_type_symbol
_atom_type_description
_atom_type_scat_dispersion_real
_atom_type_scat_dispersion_imag
_atom_type_scat_source
C C 0.0033 0.0016 'International Tables Vol C Tables 4.2.6.8 and 6.1.1.4'
H H 0.0000 0.0000 'International Tables Vol C Tables 4.2.6.8 and 6.1.1.4'
N N 0.0061 0.0033 'International Tables Vol C Tables 4.2.6.8 and 6.1.1.4'
Si Si 0.0817 0.0704 'International Tables Vol C Tables 4.2.6.8 and 6.1.1.4'
In In -0.7276 1.3100 'International Tables Vol C Tables 4.2.6.8 and 6.1.1.4'

loop_
_geom_angle_atom_site_label_1
_geom_angle_atom_site_label_2
_geom_angle_atom_site_label_3
_geom_angle
_geom_angle_site_symmetry_1
_geom_angle_site_symmetry_3
_geom_angle_publ_flag
N1 In1 N5 118.15(7) . . ?
N1 In1 N3 118.88(7) . . ?
N5 In1 N3 122.47(7) . . ?
N7 In2 N9 121.08(6) . . ?
N7 In2 N11 118.40(6) . . ?
N9 In2 N11 120.18(6) . . ?
N1 Si1 C1 106.23(9) . . ?
N1 Si1 C3 111.61(13) . . ?
C1 Si1 C3 108.04(13) . . ?
N1 Si1 C2 112.17(11) . . ?
C1 Si1 C2 110.21(14) . . ?
C3 Si1 C2 108.49(16) . . ?
N3 Si2 C8 106.10(9) . . ?
N3 Si2 C6 111.41(11) . . ?
C8 Si2 C6 109.52(12) . . ?
N3 Si2 C7 111.74(10) . . ?
C8 Si2 C7 110.23(12) . . ?
C6 Si2 C7 107.84(13) . . ?
N5 Si3 C11 112.00(12) . . ?
N5 Si3 C12 111.53(11) . . ?
C11 Si3 C12 107.65(13) . . ?
N5 Si3 C13 106.47(10) . . ?
C11 Si3 C13 109.66(14) . . ?
C12 Si3 C13 109.52(12) . . ?
N7 Si4 C18 105.79(9) . . ?
N7 Si4 C16 112.10(10) . . ?
C18 Si4 C16 110.73(12) . . ?
N7 Si4 C17 111.39(10) . . ?
C18 Si4 C17 108.74(12) . . ?
C16 Si4 C17 108.06(12) . . ?
N9 Si5 C23 111.97(11) . . ?
N9 Si5 C22 106.34(9) . . ?
C23 Si5 C22 109.42(12) . . ?
N9 Si5 C21 110.97(9) . . ?
C23 Si5 C21 107.72(12) . . ?
C22 Si5 C21 110.44(11) . . ?
N11 Si6 C26 112.68(10) . . ?
N11 Si6 C27 111.97(9) . . ?
C26 Si6 C27 107.30(11) . . ?
N11 Si6 C28 106.24(9) . . ?
C26 Si6 C28 109.62(11) . . ?
C27 Si6 C28 109.00(10) . . ?
N2 N1 Si1 110.32(12) . . ?
N2 N1 In1 122.87(12) . . ?
Si1 N1 In1 126.74(9) . . ?
N1 N2 C4 110.06(17) . . ?
N1 N2 C5 110.77(17) . . ?
C4 N2 C5 111.3(2) . . ?
N4 N3 Si2 110.08(12) . . ?
N4 N3 In1 122.33(12) . . ?
Si2 N3 In1 127.58(9) . . ?
N3 N4 C10 109.57(17) . . ?
N3 N4 C9 111.18(18) . . ?
C10 N4 C9 111.5(2) . . ?
N6 N5 Si3 110.33(12) . . ?
N6 N5 In1 122.56(13) . . ?
Si3 N5 In1 126.93(9) . . ?
N5 N6 C14 109.65(17) . . ?
N5 N6 C15 111.06(16) . . ?
C14 N6 C15 110.8(2) . . ?
N8 N7 Si4 110.42(11) . . ?
N8 N7 In2 122.55(11) . . ?
Si4 N7 In2 126.99(9) . . ?
C19 N8 N7 109.79(16) . . ?
C19 N8 C20 111.17(19) . . ?
N7 N8 C20 111.27(15) . . ?
N10 N9 Si5 109.63(12) . . ?
N10 N9 In2 122.21(11) . . ?
Si5 N9 In2 128.15(9) . . ?
N9 N10 C24 109.75(16) . . ?
N9 N10 C25 111.32(16) . . ?
C24 N10 C25 110.99(18) . . ?
N12 N11 Si6 110.69(11) . . ?
N12 N11 In2 122.20(11) . . ?
Si6 N11 In2 127.01(8) . . ?
N11 N12 C29 110.10(15) . . ?
N11 N12 C30 110.99(16) . . ?
C29 N12 C30 110.49(18) . . ?
Si1 C1 H1A 109.5 . . ?
Si1 C1 H1B 109.5 . . ?
H1A C1 H1B 109.5 . . ?
Si1 C1 H1C 109.5 . . ?
H1A C1 H1C 109.5 . . ?
H1B C1 H1C 109.5 . . ?
Si1 C2 H2A 109.5 . . ?
Si1 C2 H2B 109.5 . . ?
H2A C2 H2B 109.5 . . ?
Si1 C2 H2C 109.5 . . ?
H2A C2 H2C 109.5 . . ?
H2B C2 H2C 109.5 . . ?
Si1 C3 H3A 109.5 . . ?
Si1 C3 H3B 109.5 . . ?
H3A C3 H3B 109.5 . . ?
Si1 C3 H3C 109.5 . . ?
H3A C3 H3C 109.5 . . ?
H3B C3 H3C 109.5 . . ?
N2 C4 H4A 109.5 . . ?
N2 C4 H4B 109.5 . . ?
H4A C4 H4B 109.5 . . ?
N2 C4 H4C 109.5 . . ?
H4A C4 H4C 109.5 . . ?
H4B C4 H4C 109.5 . . ?
N2 C5 H5A 109.5 . . ?
N2 C5 H5B 109.5 . . ?
H5A C5 H5B 109.5 . . ?
N2 C5 H5C 109.5 . . ?
H5A C5 H5C 109.5 . . ?
H5B C5 H5C 109.5 . . ?
Si2 C6 H6A 109.5 . . ?
Si2 C6 H6B 109.5 . . ?
H6A C6 H6B 109.5 . . ?
Si2 C6 H6C 109.5 . . ?
H6A C6 H6C 109.5 . . ?
H6B C6 H6C 109.5 . . ?
Si2 C7 H7A 109.5 . . ?
Si2 C7 H7B 109.5 . . ?
H7A C7 H7B 109.5 . . ?
Si2 C7 H7C 109.5 . . ?
H7A C7 H7C 109.5 . . ?
H7B C7 H7C 109.5 . . ?
Si2 C8 H8A 109.5 . . ?
Si2 C8 H8B 109.5 . . ?
H8A C8 H8B 109.5 . . ?
Si2 C8 H8C 109.5 . . ?
H8A C8 H8C 109.5 . . ?
H8B C8 H8C 109.5 . . ?
N4 C9 H9A 109.5 . . ?
N4 C9 H9B 109.5 . . ?
H9A C9 H9B 109.5 . . ?
N4 C9 H9C 109.5 . . ?
H9A C9 H9C 109.5 . . ?
H9B C9 H9C 109.5 . . ?
N4 C10 H10A 109.5 . . ?
N4 C10 H10B 109.5 . . ?
H10A C10 H10B 109.5 . . ?
N4 C10 H10C 109.5 . . ?
H10A C10 H10C 109.5 . . ?
H10B C10 H10C 109.5 . . ?
Si3 C11 H11A 109.5 . . ?
Si3 C11 H11B 109.5 . . ?
H11A C11 H11B 109.5 . . ?
Si3 C11 H11C 109.5 . . ?
H11A C11 H11C 109.5 . . ?
H11B C11 H11C 109.5 . . ?
Si3 C12 H12A 109.5 . . ?
Si3 C12 H12B 109.5 . . ?
H12A C12 H12B 109.5 . . ?
Si3 C12 H12C 109.5 . . ?
H12A C12 H12C 109.5 . . ?
H12B C12 H12C 109.5 . . ?
Si3 C13 H13A 109.5 . . ?
Si3 C13 H13B 109.5 . . ?
H13A C13 H13B 109.5 . . ?
Si3 C13 H13C 109.5 . . ?
H13A C13 H13C 109.5 . . ?
H13B C13 H13C 109.5 . . ?
N6 C14 H14A 109.5 . . ?
N6 C14 H14B 109.5 . . ?
H14A C14 H14B 109.5 . . ?
N6 C14 H14C 109.5 . . ?
H14A C14 H14C 109.5 . . ?
H14B C14 H14C 109.5 . . ?
N6 C15 H15A 109.5 . . ?
N6 C15 H15B 109.5 . . ?
H15A C15 H15B 109.5 . . ?
N6 C15 H15C 109.5 . . ?
H15A C15 H15C 109.5 . . ?
H15B C15 H15C 109.5 . . ?
Si4 C16 H16A 109.5 . . ?
Si4 C16 H16B 109.5 . . ?
H16A C16 H16B 109.5 . . ?
Si4 C16 H16C 109.5 . . ?
H16A C16 H16C 109.5 . . ?
H16B C16 H16C 109.5 . . ?
Si4 C17 H17A 109.5 . . ?
Si4 C17 H17B 109.5 . . ?
H17A C17 H17B 109.5 . . ?
Si4 C17 H17C 109.5 . . ?
H17A C17 H17C 109.5 . . ?
H17B C17 H17C 109.5 . . ?
Si4 C18 H18A 109.5 . . ?
Si4 C18 H18B 109.5 . . ?
H18A C18 H18B 109.5 . . ?
Si4 C18 H18C 109.5 . . ?
H18A C18 H18C 109.5 . . ?
H18B C18 H18C 109.5 . . ?
N8 C19 H19A 109.5 . . ?
N8 C19 H19B 109.5 . . ?
H19A C19 H19B 109.5 . . ?
N8 C19 H19C 109.5 . . ?
H19A C19 H19C 109.5 . . ?
H19B C19 H19C 109.5 . . ?
N8 C20 H20A 109.5 . . ?
N8 C20 H20B 109.5 . . ?
H20A C20 H20B 109.5 . . ?
N8 C20 H20C 109.5 . . ?
H20A C20 H20C 109.5 . . ?
H20B C20 H20C 109.5 . . ?
Si5 C21 H21A 109.5 . . ?
Si5 C21 H21B 109.5 . . ?
H21A C21 H21B 109.5 . . ?
Si5 C21 H21C 109.5 . . ?
H21A C21 H21C 109.5 . . ?
H21B C21 H21C 109.5 . . ?
Si5 C22 H22A 109.5 . . ?
Si5 C22 H22B 109.5 . . ?
H22A C22 H22B 109.5 . . ?
Si5 C22 H22C 109.5 . . ?
H22A C22 H22C 109.5 . . ?
H22B C22 H22C 109.5 . . ?
Si5 C23 H23A 109.5 . . ?
Si5 C23 H23B 109.5 . . ?
H23A C23 H23B 109.5 . . ?
Si5 C23 H23C 109.5 . . ?
H23A C23 H23C 109.5 . . ?
H23B C23 H23C 109.5 . . ?
N10 C24 H24A 109.5 . . ?
N10 C24 H24B 109.5 . . ?
H24A C24 H24B 109.5 . . ?
N10 C24 H24C 109.5 . . ?
H24A C24 H24C 109.5 . . ?
H24B C24 H24C 109.5 . . ?
N10 C25 H25A 109.5 . . ?
N10 C25 H25B 109.5 . . ?
H25A C25 H25B 109.5 . . ?
N10 C25 H25C 109.5 . . ?
H25A C25 H25C 109.5 . . ?
H25B C25 H25C 109.5 . . ?
Si6 C26 H26A 109.5 . . ?
Si6 C26 H26B 109.5 . . ?
H26A C26 H26B 109.5 . . ?
Si6 C26 H26C 109.5 . . ?
H26A C26 H26C 109.5 . . ?
H26B C26 H26C 109.5 . . ?
Si6 C27 H27A 109.5 . . ?
Si6 C27 H27B 109.5 . . ?
H27A C27 H27B 109.5 . . ?
Si6 C27 H27C 109.5 . . ?
H27A C27 H27C 109.5 . . ?
H27B C27 H27C 109.5 . . ?
Si6 C28 H28A 109.5 . . ?
Si6 C28 H28B 109.5 . . ?
H28A C28 H28B 109.5 . . ?
Si6 C28 H28C 109.5 . . ?
H28A C28 H28C 109.5 . . ?
H28B C28 H28C 109.5 . . ?
N12 C29 H29A 109.5 . . ?
N12 C29 H29B 109.5 . . ?
H29A C29 H29B 109.5 . . ?
N12 C29 H29C 109.5 . . ?
H29A C29 H29C 109.5 . . ?
H29B C29 H29C 109.5 . . ?
N12 C30 H30A 109.5 . . ?
N12 C30 H30B 109.5 . . ?
H30A C30 H30B 109.5 . . ?
N12 C30 H30C 109.5 . . ?
H30A C30 H30C 109.5 . . ?
H30B C30 H30C 109.5 . . ?

loop_
_geom_bond_atom_site_label_1
_geom_bond_atom_site_label_2
_geom_bond_distance
_geom_bond_site_symmetry_2
_geom_bond_publ_flag
In1 N1 2.0752(16) . ?
In1 N5 2.0768(16) . ?
In1 N3 2.0802(16) . ?
In2 N7 2.0753(15) . ?
In2 N9 2.0796(16) . ?
In2 N11 2.0812(15) . ?
Si1 N1 1.7199(17) . ?
Si1 C1 1.864(2) . ?
Si1 C3 1.868(3) . ?
Si1 C2 1.877(3) . ?
Si2 N3 1.7252(17) . ?
Si2 C8 1.863(2) . ?
Si2 C6 1.865(2) . ?
Si2 C7 1.867(2) . ?
Si3 N5 1.7189(18) . ?
Si3 C11 1.865(3) . ?
Si3 C12 1.868(3) . ?
Si3 C13 1.871(2) . ?
Si4 N7 1.7243(16) . ?
Si4 C18 1.864(2) . ?
Si4 C16 1.868(2) . ?
Si4 C17 1.869(2) . ?
Si5 N9 1.7248(16) . ?
Si5 C23 1.868(2) . ?
Si5 C22 1.869(2) . ?
Si5 C21 1.869(2) . ?
Si6 N11 1.7200(16) . ?
Si6 C26 1.866(2) . ?
Si6 C27 1.869(2) . ?
Si6 C28 1.870(2) . ?
N1 N2 1.443(2) . ?
N2 C4 1.447(3) . ?
N2 C5 1.450(3) . ?
N3 N4 1.440(2) . ?
N4 C10 1.451(3) . ?
N4 C9 1.453(3) . ?
N5 N6 1.445(2) . ?
N6 C14 1.451(3) . ?
N6 C15 1.455(3) . ?
N7 N8 1.445(2) . ?
N8 C19 1.445(3) . ?
N8 C20 1.455(3) . ?
N9 N10 1.440(2) . ?
N10 C24 1.448(3) . ?
N10 C25 1.451(3) . ?
N11 N12 1.443(2) . ?
N12 C29 1.450(3) . ?
N12 C30 1.456(3) . ?
C1 H1A 0.9800 . ?
C1 H1B 0.9800 . ?
C1 H1C 0.9800 . ?
C2 H2A 0.9800 . ?
C2 H2B 0.9800 . ?
C2 H2C 0.9800 . ?
C3 H3A 0.9800 . ?
C3 H3B 0.9800 . ?
C3 H3C 0.9800 . ?
C4 H4A 0.9800 . ?
C4 H4B 0.9800 . ?
C4 H4C 0.9800 . ?
C5 H5A 0.9800 . ?
C5 H5B 0.9800 . ?
C5 H5C 0.9800 . ?
C6 H6A 0.9800 . ?
C6 H6B 0.9800 . ?
C6 H6C 0.9800 . ?
C7 H7A 0.9800 . ?
C7 H7B 0.9800 . ?
C7 H7C 0.9800 . ?
C8 H8A 0.9800 . ?
C8 H8B 0.9800 . ?
C8 H8C 0.9800 . ?
C9 H9A 0.9800 . ?
C9 H9B 0.9800 . ?
C9 H9C 0.9800 . ?
C10 H10A 0.9800 . ?
C10 H10B 0.9800 . ?
C10 H10C 0.9800 . ?
C11 H11A 0.9800 . ?
C11 H11B 0.9800 . ?
C11 H11C 0.9800 . ?
C12 H12A 0.9800 . ?
C12 H12B 0.9800 . ?
C12 H12C 0.9800 . ?
C13 H13A 0.9800 . ?
C13 H13B 0.9800 . ?
C13 H13C 0.9800 . ?
C14 H14A 0.9800 . ?
C14 H14B 0.9800 . ?
C14 H14C 0.9800 . ?
C15 H15A 0.9800 . ?
C15 H15B 0.9800 . ?
C15 H15C 0.9800 . ?
C16 H16A 0.9800 . ?
C16 H16B 0.9800 . ?
C16 H16C 0.9800 . ?
C17 H17A 0.9800 . ?
C17 H17B 0.9800 . ?
C17 H17C 0.9800 . ?
C18 H18A 0.9800 . ?
C18 H18B 0.9800 . ?
C18 H18C 0.9800 . ?
C19 H19A 0.9800 . ?
C19 H19B 0.9800 . ?
C19 H19C 0.9800 . ?
C20 H20A 0.9800 . ?
C20 H20B 0.9800 . ?
C20 H20C 0.9800 . ?
C21 H21A 0.9800 . ?
C21 H21B 0.9800 . ?
C21 H21C 0.9800 . ?
C22 H22A 0.9800 . ?
C22 H22B 0.9800 . ?
C22 H22C 0.9800 . ?
C23 H23A 0.9800 . ?
C23 H23B 0.9800 . ?
C23 H23C 0.9800 . ?
C24 H24A 0.9800 . ?
C24 H24B 0.9800 . ?
C24 H24C 0.9800 . ?
C25 H25A 0.9800 . ?
C25 H25B 0.9800 . ?
C25 H25C 0.9800 . ?
C26 H26A 0.9800 . ?
C26 H26B 0.9800 . ?
C26 H26C 0.9800 . ?
C27 H27A 0.9800 . ?
C27 H27B 0.9800 . ?
C27 H27C 0.9800 . ?
C28 H28A 0.9800 . ?
C28 H28B 0.9800 . ?
C28 H28C 0.9800 . ?
C29 H29A 0.9800 . ?
C29 H29B 0.9800 . ?
C29 H29C 0.9800 . ?
C30 H30A 0.9800 . ?
C30 H30B 0.9800 . ?
C30 H30C 0.9800 . ?

loop_
_geom_torsion_atom_site_label_1
_geom_torsion_atom_site_label_2
_geom_torsion_atom_site_label_3
_geom_torsion_atom_site_label_4
_geom_torsion
_geom_torsion_site_symmetry_1
_geom_torsion_site_symmetry_2
_geom_torsion_site_symmetry_3
_geom_torsion_site_symmetry_4
_geom_torsion_publ_flag
C1 Si1 N1 N2 174.29(15) . . . . ?
C3 Si1 N1 N2 56.75(18) . . . . ?
C2 Si1 N1 N2 -65.24(19) . . . . ?
C1 Si1 N1 In1 -8.69(16) . . . . ?
C3 Si1 N1 In1 -126.22(14) . . . . ?
C2 Si1 N1 In1 111.79(16) . . . . ?
N5 In1 N1 N2 -57.62(17) . . . . ?
N3 In1 N1 N2 130.32(15) . . . . ?
N5 In1 N1 Si1 125.70(11) . . . . ?
N3 In1 N1 Si1 -46.36(14) . . . . ?
Si1 N1 N2 C4 121.14(18) . . . . ?
In1 N1 N2 C4 -56.0(2) . . . . ?
Si1 N1 N2 C5 -115.32(18) . . . . ?
In1 N1 N2 C5 67.5(2) . . . . ?
C8 Si2 N3 N4 175.70(14) . . . . ?
C6 Si2 N3 N4 56.58(17) . . . . ?
C7 Si2 N3 N4 -64.13(17) . . . . ?
C8 Si2 N3 In1 -5.58(15) . . . . ?
C6 Si2 N3 In1 -124.71(13) . . . . ?
C7 Si2 N3 In1 114.59(14) . . . . ?
N1 In1 N3 N4 -60.55(16) . . . . ?
N5 In1 N3 N4 127.75(14) . . . . ?
N1 In1 N3 Si2 120.87(11) . . . . ?
N5 In1 N3 Si2 -50.83(14) . . . . ?
Si2 N3 N4 C10 119.96(18) . . . . ?
In1 N3 N4 C10 -58.8(2) . . . . ?
Si2 N3 N4 C9 -116.36(17) . . . . ?
In1 N3 N4 C9 64.8(2) . . . . ?
C11 Si3 N5 N6 -61.08(18) . . . . ?
C12 Si3 N5 N6 59.65(17) . . . . ?
C13 Si3 N5 N6 179.07(14) . . . . ?
C11 Si3 N5 In1 123.76(15) . . . . ?
C12 Si3 N5 In1 -115.52(13) . . . . ?
C13 Si3 N5 In1 3.90(15) . . . . ?
N1 In1 N5 N6 129.02(14) . . . . ?
N3 In1 N5 N6 -59.22(17) . . . . ?
N1 In1 N5 Si3 -56.36(14) . . . . ?
N3 In1 N5 Si3 115.39(11) . . . . ?
Si3 N5 N6 C14 123.11(18) . . . . ?
In1 N5 N6 C14 -61.5(2) . . . . ?
Si3 N5 N6 C15 -114.14(18) . . . . ?
In1 N5 N6 C15 61.3(2) . . . . ?
C18 Si4 N7 N8 -171.60(14) . . . . ?
C16 Si4 N7 N8 67.62(16) . . . . ?
C17 Si4 N7 N8 -53.60(16) . . . . ?
C18 Si4 N7 In2 5.99(15) . . . . ?
C16 Si4 N7 In2 -114.79(13) . . . . ?
C17 Si4 N7 In2 123.99(13) . . . . ?
N9 In2 N7 N8 -133.38(13) . . . . ?
N11 In2 N7 N8 53.34(16) . . . . ?
N9 In2 N7 Si4 49.30(14) . . . . ?
N11 In2 N7 Si4 -123.98(11) . . . . ?
Si4 N7 N8 C19 -122.61(16) . . . . ?
In2 N7 N8 C19 59.7(2) . . . . ?
Si4 N7 N8 C20 113.89(16) . . . . ?
In2 N7 N8 C20 -63.8(2) . . . . ?
C23 Si5 N9 N10 62.01(16) . . . . ?
C22 Si5 N9 N10 -178.52(13) . . . . ?
C21 Si5 N9 N10 -58.39(16) . . . . ?
C23 Si5 N9 In2 -118.35(13) . . . . ?
C22 Si5 N9 In2 1.12(14) . . . . ?
C21 Si5 N9 In2 121.25(13) . . . . ?
N7 In2 N9 N10 59.34(16) . . . . ?
N11 In2 N9 N10 -127.51(13) . . . . ?
N7 In2 N9 Si5 -120.27(11) . . . . ?
N11 In2 N9 Si5 52.89(14) . . . . ?
Si5 N9 N10 C24 -119.57(16) . . . . ?
In2 N9 N10 C24 60.8(2) . . . . ?
Si5 N9 N10 C25 117.17(16) . . . . ?
In2 N9 N10 C25 -62.5(2) . . . . ?
C26 Si6 N11 N12 63.86(16) . . . . ?
C27 Si6 N11 N12 -57.20(15) . . . . ?
C28 Si6 N11 N12 -176.09(13) . . . . ?
C26 Si6 N11 In2 -119.66(13) . . . . ?
C27 Si6 N11 In2 119.28(12) . . . . ?
C28 Si6 N11 In2 0.39(14) . . . . ?
N7 In2 N11 N12 -125.39(13) . . . . ?
N9 In2 N11 N12 61.27(15) . . . . ?
N7 In2 N11 Si6 58.50(13) . . . . ?
N9 In2 N11 Si6 -114.83(11) . . . . ?
Si6 N11 N12 C29 -123.61(16) . . . . ?
In2 N11 N12 C29 59.7(2) . . . . ?
Si6 N11 N12 C30 113.74(16) . . . . ?
In2 N11 N12 C30 -62.93(19) . . . . ?
